data_2226589
loop_
_publ_author_name
'Akkurt, Mehmet'
'\,Celik, \'Ismail'
'Demir, Hale'
'\"Ozk\?ir\?iml\?i, Sumru'
'B\"uy\"ukg\"ung\"or, Orhan'

_publ_section_title
;
 <i>N</i>-[(2<i>S</i>)-2-(4-Bromophenyl)-4-oxo-1,3-thiazolidin-3-yl]pyridine-3-carboxamide
;
_journal_coeditor_code LH5067
_journal_issue 7
_journal_name_full 'Acta Crystallographica Section E'
_journal_page_first o1691
_journal_page_last o1692
_journal_paper_doi 10.1107/S1600536810022506
_journal_volume 66
_journal_year 2010
_chemical_formula_iupac 'C15 H12 Br N3 O2 S'
_chemical_formula_moiety 'C15 H12 Br N3 O2 S'
_chemical_formula_sum 'C15 H12 Br N3 O2 S'
_chemical_formula_weight 378.25
_chemical_name_systematic
;
<i>N</i>-[(2<i>S</i>)-2-(4-Bromophenyl)-4-oxo-1,3-thiazolidin-3-yl]pyridine-3-
carboxamide
;
_space_group_IT_number 148
_symmetry_cell_setting trigonal
_symmetry_space_group_name_Hall '-R 3'
_symmetry_space_group_name_H-M 'R -3 :H'
_atom_sites_solution_hydrogens geom
_atom_sites_solution_primary direct
_atom_sites_solution_secondary difmap
_cell_angle_alpha 90
_cell_angle_beta 90
_cell_angle_gamma 120
_cell_formula_units_Z 18
_cell_length_a 24.9588(9)
_cell_length_b 24.9588(9)
_cell_length_c 12.8013(5)
_cell_measurement_reflns_used 10912
_cell_measurement_temperature 296(2)
_cell_measurement_theta_max 28.04
_cell_measurement_theta_min 1.63
_cell_volume 6906.1(4)
_computing_cell_refinement 'X-AREA (Stoe & Cie, 2002)'
_computing_data_collection 'X-AREA (Stoe & Cie, 2002)'
_computing_data_reduction 'X-RED32 (Stoe & Cie, 2002)'
_computing_molecular_graphics 'ORTEP-3 (Farrugia, 1997)'
_computing_publication_material 'WinGX (Farrugia, 1999)'
_computing_structure_refinement 'SHELXL97 (Sheldrick, 2008)'
_computing_structure_solution 'SIR97 (Altomare <i>et al.</i>,  1999)'
_diffrn_ambient_temperature 296(2)
_diffrn_detector_area_resol_mean 6.67
_diffrn_measured_fraction_theta_full 1.000
_diffrn_measured_fraction_theta_max 1.000
_diffrn_measurement_device '2-circle goniometer'
_diffrn_measurement_device_type 'Stoe IPDS 2'
_diffrn_measurement_method '\w scans'
_diffrn_radiation_monochromator 'plane graphite'
_diffrn_radiation_type 'Mo K\a'
_diffrn_radiation_wavelength 0.71073
_diffrn_reflns_av_R_equivalents 0.0503
_diffrn_reflns_av_sigmaI/netI 0.0460
_diffrn_reflns_limit_h_max 27
_diffrn_reflns_limit_h_min -30
_diffrn_reflns_limit_k_max 31
_diffrn_reflns_limit_k_min -31
_diffrn_reflns_limit_l_max 16
_diffrn_reflns_limit_l_min -15
_diffrn_reflns_number 13554
_diffrn_reflns_reduction_process
;
;
_diffrn_reflns_theta_full 26.49
_diffrn_reflns_theta_max 26.49
_diffrn_reflns_theta_min 1.63
_exptl_absorpt_coefficient_mu 2.824
_exptl_absorpt_correction_T_max 0.616
_exptl_absorpt_correction_T_min 0.505
_exptl_absorpt_correction_type integration
_exptl_absorpt_process_details '(X-RED32; Stoe & Cie, 2002)'
_exptl_crystal_colour colourless
_exptl_crystal_density_diffrn 1.637
_exptl_crystal_density_method 'Not Measured'
_exptl_crystal_description block
_exptl_crystal_F_000 3420
_exptl_crystal_size_max 0.280
_exptl_crystal_size_mid 0.227
_exptl_crystal_size_min 0.190
_refine_diff_density_max 0.221
_refine_diff_density_min -0.350
_refine_ls_extinction_method none
_refine_ls_goodness_of_fit_ref 0.950
_refine_ls_hydrogen_treatment mixed
_refine_ls_matrix_type full
_refine_ls_number_parameters 202
_refine_ls_number_reflns 3174
_refine_ls_number_restraints 1
_refine_ls_restrained_S_all 0.949
_refine_ls_R_factor_all 0.0858
_refine_ls_R_factor_gt 0.0415
_refine_ls_shift/su_max 0.000
_refine_ls_shift/su_mean 0.000
_refine_ls_structure_factor_coef Fsqd
_refine_ls_weighting_details 'calc w=1/[\s^2^(Fo^2^)+(0.0375P)^2^] where P=(Fo^2^+2Fc^2^)/3'
_refine_ls_weighting_scheme calc
_refine_ls_wR_factor_gt 0.0736
_refine_ls_wR_factor_ref 0.0850
_reflns_number_gt 1963
_reflns_number_total 3174
_reflns_threshold_expression I>2\s(I)
_cod_data_source_file lh5067.cif
_cod_data_source_block I
_cod_original_sg_symbol_H-M 'R -3'
_cod_database_code 2226589
_cod_database_fobs_code 2226589

loop_
_symmetry_equiv_pos_site_id
_symmetry_equiv_pos_as_xyz
1 x,y,z
2 -y,x-y,z
3 -x+y,-x,z
4 -x,-y,-z
5 y,-x+y,-z
6 x-y,x,-z
7 1/3+x,2/3+y,2/3+z
8 1/3-y,2/3+x-y,2/3+z
9 1/3-x+y,2/3-x,2/3+z
10 1/3-x,2/3-y,2/3-z
11 1/3+y,2/3-x+y,2/3-z
12 1/3+x-y,2/3+x,2/3-z
13 2/3+x,1/3+y,1/3+z
14 2/3-y,1/3+x-y,1/3+z
15 2/3-x+y,1/3-x,1/3+z
16 2/3-x,1/3-y,1/3-z
17 2/3+y,1/3-x+y,1/3-z
18 2/3+x-y,1/3+x,1/3-z

loop_
_atom_site_aniso_label
_atom_site_aniso_U_11
_atom_site_aniso_U_22
_atom_site_aniso_U_33
_atom_site_aniso_U_12
_atom_site_aniso_U_13
_atom_site_aniso_U_23
Br1 0.0755(3) 0.1114(4) 0.0638(2) 0.0473(3) -0.0204(2) -0.0167(2)
S1 0.0544(5) 0.0724(6) 0.0463(4) 0.0279(5) 0.0077(4) 0.0159(4)
O1 0.0534(15) 0.0774(17) 0.0589(13) 0.0380(13) -0.0050(11) 0.0014(11)
O2 0.0534(14) 0.0621(14) 0.0462(12) 0.0240(12) 0.0031(9) -0.0101(10)
N1 0.0430(14) 0.0531(16) 0.0386(12) 0.0218(13) 0.0041(11) 0.0096(11)
N2 0.0462(15) 0.0478(16) 0.0370(13) 0.0192(13) 0.0057(11) 0.0030(11)
N3 0.095(3) 0.068(2) 0.0646(18) 0.031(2) 0.0335(17) 0.0100(16)
C1 0.0415(17) 0.0418(17) 0.0388(14) 0.0217(14) 0.0059(12) 0.0077(12)
C2 0.0474(19) 0.052(2) 0.0564(17) 0.0300(16) 0.0032(14) 0.0058(14)
C3 0.053(2) 0.052(2) 0.0570(18) 0.0278(17) 0.0042(15) -0.0056(15)
C4 0.0463(19) 0.058(2) 0.0486(16) 0.0233(17) 0.0024(14) 0.0021(15)
C5 0.0477(19) 0.056(2) 0.0630(19) 0.0309(17) -0.0008(15) 0.0061(16)
C6 0.0514(19) 0.0434(18) 0.0514(16) 0.0268(16) 0.0050(14) 0.0040(13)
C7 0.0421(18) 0.0465(18) 0.0456(15) 0.0229(15) 0.0027(13) 0.0031(13)
C8 0.058(2) 0.0515(19) 0.0404(16) 0.0299(17) -0.0024(14) -0.0005(13)
C9 0.064(2) 0.076(2) 0.0430(17) 0.035(2) -0.0016(15) 0.0114(16)
C10 0.0359(16) 0.053(2) 0.0425(16) 0.0212(15) -0.0028(12) -0.0033(14)
C11 0.0401(17) 0.0482(19) 0.0452(16) 0.0207(15) -0.0005(13) 0.0004(13)
C12 0.080(3) 0.056(2) 0.058(2) 0.025(2) 0.0008(18) -0.0047(17)
C13 0.098(3) 0.044(2) 0.078(3) 0.017(2) 0.006(2) 0.0110(19)
C14 0.078(3) 0.071(3) 0.070(3) 0.021(2) 0.021(2) 0.011(2)
C15 0.076(3) 0.057(2) 0.0571(19) 0.029(2) 0.0231(17) 0.0053(17)

loop_
_atom_site_type_symbol
_atom_site_label
_atom_site_fract_x
_atom_site_fract_y
_atom_site_fract_z
_atom_site_U_iso_or_equiv
_atom_site_thermal_displace_type
_atom_site_calc_flag
_atom_site_refinement_flags
_atom_site_occupancy
Br Br1 0.04324(2) 0.93003(2) 0.13333(3) 0.0833(2) Uani . . 1.000
S S1 0.18291(4) 0.97254(4) 0.63617(6) 0.0594(3) Uani . . 1.000
O O1 0.35556(11) 1.03443(11) 0.58153(16) 0.0609(9) Uani . . 1.000
O O2 0.33205(10) 1.15286(10) 0.51669(15) 0.0561(8) Uani . . 1.000
N N1 0.27161(11) 1.03012(11) 0.50268(17) 0.0459(8) Uani . . 1.000
N N2 0.30533(11) 1.06767(12) 0.41953(17) 0.0456(8) Uani . . 1.000
N N3 0.41259(16) 1.17793(16) 0.1703(2) 0.0802(13) Uani . . 1.000
C C1 0.16764(13) 0.99737(13) 0.4306(2) 0.0403(9) Uani . . 1.000
C C2 0.16483(14) 0.95013(14) 0.3696(2) 0.0496(11) Uani . . 1.000
C C3 0.12676(15) 0.92888(15) 0.2825(2) 0.0533(11) Uani . . 1.000
C C4 0.09162(14) 0.95549(15) 0.2568(2) 0.0522(11) Uani . . 1.000
C C5 0.09214(14) 1.00079(15) 0.3177(2) 0.0534(11) Uani . . 1.000
C C6 0.13042(14) 1.02166(14) 0.4045(2) 0.0474(10) Uani . . 1.000
C C7 0.21047(13) 1.02331(14) 0.5225(2) 0.0444(10) Uani . . 1.000
C C8 0.30194(16) 1.02317(14) 0.5850(2) 0.0488(11) Uani . . 1.000
C C9 0.26115(15) 1.00121(17) 0.6800(2) 0.0610(11) Uani . . 1.000
C C10 0.33513(13) 1.13027(15) 0.4341(2) 0.0443(10) Uani . . 1.000
C C11 0.37035(14) 1.16854(14) 0.3424(2) 0.0451(10) Uani . . 1.000
C C12 0.39270(18) 1.23136(16) 0.3450(3) 0.0687(14) Uani . . 1.000
C C13 0.4255(2) 1.26670(18) 0.2588(3) 0.0816(16) Uani . . 1.000
C C14 0.43328(19) 1.2376(2) 0.1757(3) 0.0802(17) Uani . . 1.000
C C15 0.38243(17) 1.14490(17) 0.2539(3) 0.0653(14) Uani . . 1.000
H H2 0.18870 0.93250 0.38740 0.0600 Uiso calc R 1.000
H H2A 0.3055(19) 1.0477(17) 0.366(2) 0.1000 Uiso . . 1.000
H H3 0.12500 0.89710 0.24190 0.0640 Uiso calc R 1.000
H H5 0.06710 1.01740 0.30110 0.0640 Uiso calc R 1.000
H H6 0.13100 1.05260 0.44590 0.0570 Uiso calc R 1.000
H H7 0.21550 1.06370 0.54110 0.0530 Uiso calc R 1.000
H H9A 0.27310 1.03500 0.72880 0.0730 Uiso calc R 1.000
H H9B 0.26480 0.96860 0.71470 0.0730 Uiso calc R 1.000
H H12 0.38610 1.24980 0.40290 0.0820 Uiso calc R 1.000
H H13 0.44160 1.30930 0.25830 0.0980 Uiso calc R 1.000
H H14 0.45490 1.26170 0.11850 0.0960 Uiso calc R 1.000
H H15 0.36840 1.10270 0.25250 0.0780 Uiso calc R 1.000

loop_
_atom_type_symbol
_atom_type_description
_atom_type_scat_dispersion_real
_atom_type_scat_dispersion_imag
_atom_type_scat_source
S S 0.1246 0.1234 'International Tables Vol C Tables 4.2.6.8 and 6.1.1.4'
O O 0.0106 0.0060 'International Tables Vol C Tables 4.2.6.8 and 6.1.1.4'
N N 0.0061 0.0033 'International Tables Vol C Tables 4.2.6.8 and 6.1.1.4'
Br Br -0.2901 2.4595 'International Tables Vol C Tables 4.2.6.8 and 6.1.1.4'
H H 0.0000 0.0000 'International Tables Vol C Tables 4.2.6.8 and 6.1.1.4'
C C 0.0033 0.0016 'International Tables Vol C Tables 4.2.6.8 and 6.1.1.4'

loop_
_exptl_crystal_face_index_h
_exptl_crystal_face_index_k
_exptl_crystal_face_index_l
_exptl_crystal_face_perp_dist
6 -15 -4 0.0806
13 -28 19 0.1133
-5 15 -12 0.1646
-7 1 -1 0.1285
8 17 -9 0.1010
19 2 1 0.0920
27 12 4 0.0929
22 -27 13 0.1003
-2 15 -2 0.0911
-7 26 5 0.1173
-15 26 4 0.0990
-27 -1 25 0.1120
-21 20 2 0.1264
-20 -18 9 0.0650
-30 -14 -1 0.1114
-15 9 -4 0.1372
5 -30 4 0.1000
23 -25 1 0.1186
23 -23 -16 0.0987

loop_
_geom_angle_atom_site_label_1
_geom_angle_atom_site_label_2
_geom_angle_atom_site_label_3
_geom_angle_site_symmetry_1
_geom_angle_site_symmetry_2
_geom_angle_site_symmetry_3
_geom_angle
_geom_angle_publ_flag
C7 S1 C9 . . . 90.87(15) no
N2 N1 C7 . . . 117.0(2) no
N2 N1 C8 . . . 119.5(3) no
C7 N1 C8 . . . 117.6(2) no
N1 N2 C10 . . . 117.8(2) no
C14 N3 C15 . . . 116.1(3) no
C10 N2 H2A . . . 129(2) no
N1 N2 H2A . . . 114(2) no
C2 C1 C7 . . . 122.0(3) no
C2 C1 C6 . . . 118.6(3) no
C6 C1 C7 . . . 119.4(3) no
C1 C2 C3 . . . 120.8(3) no
C2 C3 C4 . . . 119.1(3) no
C3 C4 C5 . . . 121.1(3) no
Br1 C4 C3 . . . 119.3(2) no
Br1 C4 C5 . . . 119.6(3) no
C4 C5 C6 . . . 119.2(3) no
C1 C6 C5 . . . 121.2(3) no
S1 C7 C1 . . . 112.7(2) no
S1 C7 N1 . . . 103.1(2) no
N1 C7 C1 . . . 112.9(2) no
N1 C8 C9 . . . 110.8(3) no
O1 C8 C9 . . . 125.3(3) no
O1 C8 N1 . . . 123.9(3) no
S1 C9 C8 . . . 107.2(2) no
N2 C10 C11 . . . 115.8(2) no
O2 C10 N2 . . . 121.6(3) no
O2 C10 C11 . . . 122.7(3) no
C12 C11 C15 . . . 117.2(3) no
C10 C11 C12 . . . 118.9(3) no
C10 C11 C15 . . . 123.9(3) no
C11 C12 C13 . . . 118.5(3) no
C12 C13 C14 . . . 118.6(4) no
N3 C14 C13 . . . 124.7(4) no
N3 C15 C11 . . . 124.9(3) no
C1 C2 H2 . . . 120.00 no
C3 C2 H2 . . . 120.00 no
C2 C3 H3 . . . 120.00 no
C4 C3 H3 . . . 120.00 no
C4 C5 H5 . . . 120.00 no
C6 C5 H5 . . . 120.00 no
C1 C6 H6 . . . 119.00 no
C5 C6 H6 . . . 119.00 no
S1 C7 H7 . . . 109.00 no
N1 C7 H7 . . . 109.00 no
C1 C7 H7 . . . 109.00 no
S1 C9 H9A . . . 110.00 no
S1 C9 H9B . . . 110.00 no
C8 C9 H9A . . . 110.00 no
C8 C9 H9B . . . 110.00 no
H9A C9 H9B . . . 109.00 no
C11 C12 H12 . . . 121.00 no
C13 C12 H12 . . . 121.00 no
C12 C13 H13 . . . 121.00 no
C14 C13 H13 . . . 121.00 no
N3 C14 H14 . . . 118.00 no
C13 C14 H14 . . . 118.00 no
N3 C15 H15 . . . 118.00 no
C11 C15 H15 . . . 118.00 no

loop_
_geom_bond_atom_site_label_1
_geom_bond_atom_site_label_2
_geom_bond_site_symmetry_1
_geom_bond_site_symmetry_2
_geom_bond_distance
_geom_bond_publ_flag
Br1 C4 . . 1.896(3) no
S1 C7 . . 1.823(3) no
S1 C9 . . 1.801(4) no
O1 C8 . . 1.223(5) no
O2 C10 . . 1.219(3) no
N1 N2 . . 1.390(3) no
N1 C7 . . 1.471(5) no
N1 C8 . . 1.358(4) no
N2 C10 . . 1.366(4) no
N3 C14 . . 1.312(6) no
N3 C15 . . 1.331(5) no
N2 H2A . . 0.85(3) no
C1 C6 . . 1.380(5) no
C1 C7 . . 1.501(4) no
C1 C2 . . 1.386(4) no
C2 C3 . . 1.387(4) no
C3 C4 . . 1.379(5) no
C4 C5 . . 1.368(4) no
C5 C6 . . 1.386(4) no
C8 C9 . . 1.503(4) no
C10 C11 . . 1.491(4) no
C11 C12 . . 1.377(5) no
C11 C15 . . 1.379(5) no
C12 C13 . . 1.394(6) no
C13 C14 . . 1.356(6) no
C2 H2 . . 0.9300 no
C3 H3 . . 0.9300 no
C5 H5 . . 0.9300 no
C6 H6 . . 0.9300 no
C7 H7 . . 0.9800 no
C9 H9A . . 0.9700 no
C9 H9B . . 0.9700 no
C12 H12 . . 0.9300 no
C13 H13 . . 0.9300 no
C14 H14 . . 0.9300 no
C15 H15 . . 0.9300 no

loop_
_geom_contact_atom_site_label_1
_geom_contact_atom_site_label_2
_geom_contact_distance
_geom_contact_site_symmetry_1
_geom_contact_site_symmetry_2
_geom_contact_publ_flag
Br1 H5 3.1900 . 3_465 no
S1 C6 3.524(4) . 5_456 no
S1 N3 3.003(3) . 8_665 no
S1 C14 3.644(5) . 8_665 no
S1 H6 3.0300 . 5_456 no
O1 N2 2.757(4) . . no
O1 C10 3.281(4) . . no
O1 N2 2.914(4) . 15_465 no
O1 C2 3.369(4) . 15_465 no
O1 C15 3.399(6) . 15_465 no
O2 C2 3.415(6) . 6_666 no
O2 C8 3.062(4) . . no
O2 N1 2.659(3) . . no
O2 C7 3.140(4) . . no
O2 C3 3.237(6) . 15_465 no
O1 H15 2.5000 . 15_465 no
O1 H2A 2.07(5) . 15_465 no
O2 H7 2.6500 . . no
O2 H2 2.7500 . 6_666 no
O2 H12 2.5600 . . no
O2 H3 2.4300 . 15_465 no
N1 O2 2.659(3) . . no
N2 O1 2.757(4) . . no
N2 C2 3.320(4) . . no
N2 O1 2.914(4) . 8_664 no
N3 C9 3.262(5) . 15_464 no
N3 S1 3.003(3) . 15_464 no
N1 H2 2.7100 . . no
N2 H15 2.5400 . . no
N3 H9B 2.8500 . 15_464 no
C2 N2 3.320(4) . . no
C2 O2 3.415(4) . 5_456 no
C2 O1 3.369(5) . 8_664 no
C3 O2 3.237(5) . 8_664 no
C6 S1 3.524(3) . 6_666 no
C7 O2 3.140(4) . . no
C8 O2 3.062(4) . . no
C9 N3 3.262(5) . 8_665 no
C10 O1 3.281(4) . . no
C14 S1 3.644(4) . 15_464 no
C14 C15 3.507(7) . 16_575 no
C15 C14 3.507(7) . 16_575 no
C15 O1 3.399(5) . 8_664 no
C1 H6 2.9800 . 5_456 no
C2 H7 2.7800 . 5_456 no
C3 H7 2.9100 . 5_456 no
C4 H14 3.0000 . 16_575 no
C5 H5 3.0700 . 3_465 no
C5 H14 2.9100 . 16_575 no
C6 H14 3.0100 . 16_575 no
C6 H6 2.9700 . 5_456 no
C8 H2A 3.00(6) . 15_465 no
C10 H3 2.9500 . 15_465 no
C10 H7 2.9300 . . no
C12 H9B 3.0200 . 6_666 no
C15 H2A 2.64(4) . . no
H2 N1 2.7100 . . no
H2 O2 2.7500 . 5_456 no
H2A C15 2.64(4) . . no
H2A H15 2.0700 . . no
H2A O1 2.07(3) . 8_664 no
H2A C8 3.00(4) . 8_664 no
H3 O2 2.4300 . 8_664 no
H3 C10 2.9500 . 8_664 no
H5 Br1 3.1900 . 2_675 no
H5 C5 3.0700 . 2_675 no
H6 H7 2.3300 . . no
H6 S1 3.0300 . 6_666 no
H6 C1 2.9800 . 6_666 no
H6 C6 2.9700 . 6_666 no
H7 O2 2.6500 . . no
H7 C10 2.9300 . . no
H7 H6 2.3300 . . no
H7 C2 2.7800 . 6_666 no
H7 C3 2.9100 . 6_666 no
H9B C12 3.0200 . 5_456 no
H9B N3 2.8500 . 8_665 no
H12 O2 2.5600 . . no
H14 C4 3.0000 . 16_575 no
H14 C5 2.9100 . 16_575 no
H14 C6 3.0100 . 16_575 no
H15 N2 2.5400 . . no
H15 H2A 2.0700 . . no
H15 O1 2.5000 . 8_664 no

loop_
_geom_hbond_atom_site_label_D
_geom_hbond_atom_site_label_H
_geom_hbond_atom_site_label_A
_geom_hbond_site_symmetry_A
_geom_hbond_distance_DH
_geom_hbond_distance_HA
_geom_hbond_distance_DA
_geom_hbond_angle_DHA
_geom_hbond_publ_flag
N2 H2A O1 8_664 0.85(3) 2.07(3) 2.914(4) 172(4) yes
C3 H3 O2 8_664 0.93 2.43 3.237(5) 146 yes
C15 H15 N2 . 0.93 2.54 2.864(5) 101 yes
C15 H15 O1 8_664 0.93 2.50 3.399(5) 162 yes
C14 H14 Cg3 1_6575 0.93 2.79 3.692(4) 164 yes

loop_
_geom_torsion_atom_site_label_1
_geom_torsion_atom_site_label_2
_geom_torsion_atom_site_label_3
_geom_torsion_atom_site_label_4
_geom_torsion_site_symmetry_1
_geom_torsion_site_symmetry_2
_geom_torsion_site_symmetry_3
_geom_torsion_site_symmetry_4
_geom_torsion
_geom_torsion_publ_flag
C7 S1 C9 C8 . . . . -26.5(3) no
C9 S1 C7 N1 . . . . 29.0(2) no
C9 S1 C7 C1 . . . . 151.0(3) no
C7 N1 N2 C10 . . . . 78.1(4) no
C8 N1 C7 S1 . . . . -26.4(3) no
N2 N1 C7 C1 . . . . 58.8(3) no
N2 N1 C7 S1 . . . . -179.29(19) no
N2 N1 C8 O1 . . . . -19.3(4) no
C7 N1 C8 O1 . . . . -171.5(3) no
N2 N1 C8 C9 . . . . 159.6(3) no
C7 N1 C8 C9 . . . . 7.4(4) no
C8 N1 C7 C1 . . . . -148.3(3) no
C8 N1 N2 C10 . . . . -74.3(4) no
N1 N2 C10 O2 . . . . -0.7(5) no
N1 N2 C10 C11 . . . . -179.7(3) no
C14 N3 C15 C11 . . . . 1.9(7) no
C15 N3 C14 C13 . . . . -0.6(8) no
C6 C1 C2 C3 . . . . 1.8(5) no
C2 C1 C6 C5 . . . . -1.7(5) no
C2 C1 C7 N1 . . . . 40.2(4) no
C7 C1 C6 C5 . . . . 177.3(3) no
C2 C1 C7 S1 . . . . -76.2(3) no
C7 C1 C2 C3 . . . . -177.2(3) no
C6 C1 C7 S1 . . . . 104.9(3) no
C6 C1 C7 N1 . . . . -138.8(3) no
C1 C2 C3 C4 . . . . 0.2(5) no
C2 C3 C4 C5 . . . . -2.3(5) no
C2 C3 C4 Br1 . . . . 176.3(2) no
Br1 C4 C5 C6 . . . . -176.3(2) no
C3 C4 C5 C6 . . . . 2.4(5) no
C4 C5 C6 C1 . . . . -0.3(5) no
O1 C8 C9 S1 . . . . -165.2(3) no
N1 C8 C9 S1 . . . . 16.0(3) no
N2 C10 C11 C12 . . . . 169.1(4) no
O2 C10 C11 C12 . . . . -9.9(6) no
O2 C10 C11 C15 . . . . 169.9(4) no
N2 C10 C11 C15 . . . . -11.1(6) no
C15 C11 C12 C13 . . . . 0.3(6) no
C10 C11 C15 N3 . . . . 178.5(4) no
C10 C11 C12 C13 . . . . -179.9(4) no
C12 C11 C15 N3 . . . . -1.8(7) no
C11 C12 C13 C14 . . . . 0.8(7) no
C12 C13 C14 N3 . . . . -0.7(8) no
